data_1556557
loop_
_publ_author_name
'Metz, A.'
'Heck, J.'
'Gohlke, C.M.'
'Krockert, K.'
'Louven, Y.'
'McKeown, P.'
'Hoffmann, A.'
'Jones, M.D.'
'Herres-Pawlis, S.'

_publ_section_title
;
 Reactivity of Zinc Halide Complexes Containing Camphor-Derived Guanidine
 Ligands with Technical rac-Lactide
;
_journal_name_full Inorganics
_journal_page_first 85
_journal_paper_doi 10.3390/inorganics5040085
_journal_volume 5
_journal_year 2017
_chemical_absolute_configuration syn
_chemical_formula_moiety 'C13 H28 Cl2 N4 Zn'
_chemical_formula_sum 'C13 H28 Cl2 N4 Zn'
_chemical_formula_weight 376.66
_space_group_IT_number 19
_space_group_name_Hall 'P 2ac 2ab'
_space_group_name_H-M_alt 'P 21 21 21'
_symmetry_cell_setting orthorhombic
_symmetry_space_group_name_H-M 'P 21 21 21'
_atom_sites_solution_hydrogens geom
_atom_sites_solution_primary direct
_atom_sites_solution_secondary difmap
_cell_angle_alpha 90.00
_cell_angle_beta 90.00
_cell_angle_gamma 90.00
_cell_formula_units_Z 8
_cell_length_a 13.4778(17)
_cell_length_b 15.173(2)
_cell_length_c 17.570(2)
_cell_measurement_reflns_used 1957
_cell_measurement_temperature 100(2)
_cell_measurement_theta_max 21.58
_cell_measurement_theta_min 2.33
_cell_volume 3593.0(8)
_computing_cell_refinement 'Bruker SAINT'
_computing_data_collection 'Bruker APEX'
_computing_data_reduction 'Bruker SAINT'
_computing_molecular_graphics 'Bruker SHELXTL'
_computing_publication_material 'Bruker SHELXTL'
_computing_structure_refinement 'SHELXL-97 (Sheldrick, 1997)'
_computing_structure_solution 'SHELXS-97 (Sheldrick, 1990)'
_diffrn_ambient_temperature 100(2)
_diffrn_measured_fraction_theta_full 0.995
_diffrn_measured_fraction_theta_max 0.995
_diffrn_measurement_device_type 'Bruker APEX CCD'
_diffrn_measurement_method '\w scans'
_diffrn_radiation_monochromator 'multilayer optics'
_diffrn_radiation_source microsource
_diffrn_radiation_type MoK\a
_diffrn_radiation_wavelength 0.71073
_diffrn_reflns_av_R_equivalents 0.0776
_diffrn_reflns_av_sigmaI/netI 0.0987
_diffrn_reflns_limit_h_max 12
_diffrn_reflns_limit_h_min -17
_diffrn_reflns_limit_k_max 20
_diffrn_reflns_limit_k_min -20
_diffrn_reflns_limit_l_max 22
_diffrn_reflns_limit_l_min -23
_diffrn_reflns_number 28044
_diffrn_reflns_theta_full 28.38
_diffrn_reflns_theta_max 28.38
_diffrn_reflns_theta_min 1.90
_exptl_absorpt_coefficient_mu 1.661
_exptl_absorpt_correction_T_max 0.7542
_exptl_absorpt_correction_T_min 0.6912
_exptl_absorpt_correction_type multi-scan
_exptl_absorpt_process_details ' SADABS-2008/1 - Bruker AXS area detector scaling and absorption correction'
_exptl_crystal_colour colourless
_exptl_crystal_density_diffrn 1.393
_exptl_crystal_density_meas ?
_exptl_crystal_density_method 'not measured'
_exptl_crystal_description rod
_exptl_crystal_F_000 1584
_exptl_crystal_size_max 0.24
_exptl_crystal_size_mid 0.21
_exptl_crystal_size_min 0.18
_refine_diff_density_max 0.420
_refine_diff_density_min -0.413
_refine_diff_density_rms 0.088
_refine_ls_abs_structure_details 'Flack H D (1983), Acta Cryst. A39, 876-881'
_refine_ls_abs_structure_Flack 0.013(10)
_refine_ls_extinction_method none
_refine_ls_goodness_of_fit_ref 0.946
_refine_ls_hydrogen_treatment mixed
_refine_ls_matrix_type full
_refine_ls_number_parameters 391
_refine_ls_number_reflns 8953
_refine_ls_number_restraints 4
_refine_ls_restrained_S_all 0.946
_refine_ls_R_factor_all 0.0579
_refine_ls_R_factor_gt 0.0438
_refine_ls_shift/su_max 0.001
_refine_ls_shift/su_mean 0.000
_refine_ls_structure_factor_coef Fsqd
_refine_ls_weighting_details 'calc w=1/[\s^2^(Fo^2^)+(0.0000P)^2^+0.0000P] where P=(Fo^2^+2Fc^2^)/3'
_refine_ls_weighting_scheme calc
_refine_ls_wR_factor_gt 0.0888
_refine_ls_wR_factor_ref 0.0942
_reflns_number_gt 7355
_reflns_number_total 8953
_reflns_threshold_expression >2sigma(I)
_cod_data_source_file C1.cif
_cod_data_source_block n16_a123
_cod_depositor_comments
;
The following automatic conversions were performed:

data item '_exptl_crystal_density_meas' value 'not measured' was
changed to '?' -- the value is perceived as not measured.

Automatic conversion script
Id: cif_fix_values 6909 2019-04-08 15:41:33Z antanas 
;
_cod_original_cell_volume 3593.1(8)
_cod_original_sg_symbol_H-M P2(1)2(1)2(1)
_cod_database_code 1556557

loop_
_symmetry_equiv_pos_as_xyz
'x, y, z'
'-x+1/2, -y, z+1/2'
'-x, y+1/2, -z+1/2'
'x+1/2, -y+1/2, -z'

loop_
_atom_site_label
_atom_site_type_symbol
_atom_site_fract_x
_atom_site_fract_y
_atom_site_fract_z
_atom_site_U_iso_or_equiv
_atom_site_adp_type
_atom_site_occupancy
_atom_site_symmetry_multiplicity
_atom_site_calc_flag
_atom_site_refinement_flags
_atom_site_disorder_assembly
_atom_site_disorder_group
Zn1 Zn 0.52736(3) 0.60040(2) 0.58220(2) 0.01311(9) Uani 1 1 d . . .
C1 C 0.7315(3) 0.5037(2) 0.5604(2) 0.0164(8) Uani 1 1 d . . .
Zn2 Zn 0.45803(3) 0.37265(2) 0.41185(2) 0.01446(10) Uani 1 1 d . . .
C2 C 0.7685(3) 0.5954(2) 0.5879(2) 0.0154(7) Uani 1 1 d . . .
Cl3 Cl 0.46788(7) 0.66325(5) 0.47413(5) 0.01892(18) Uani 1 1 d . . .
C3 C 0.7127(3) 0.6095(2) 0.66484(19) 0.0149(7) Uani 1 1 d . . .
H3 H 0.7572 0.6419 0.7008 0.018 Uiso 1 1 calc R . .
Cl4 Cl 0.40334(7) 0.52851(6) 0.64117(5) 0.01890(19) Uani 1 1 d . . .
C4 C 0.7292(3) 0.4498(2) 0.6349(2) 0.0198(8) Uani 1 1 d . . .
H4A H 0.6823 0.3998 0.6306 0.024 Uiso 1 1 calc R . .
H4B H 0.7959 0.4264 0.6471 0.024 Uiso 1 1 calc R . .
Cl5 Cl 0.58358(7) 0.43476(6) 0.34716(5) 0.0221(2) Uani 1 1 d . . .
N6 N 0.6183(2) 0.65933(18) 0.65646(15) 0.0125(6) Uani 1 1 d . . .
N7 N 0.5307(2) 0.78627(18) 0.68966(15) 0.0173(6) Uani 1 1 d . . .
N8 N 0.6437(2) 0.73018(19) 0.77478(16) 0.0170(7) Uani 1 1 d . . .
C9 C 0.5985(3) 0.7222(2) 0.70563(19) 0.0145(7) Uani 1 1 d . . .
C10 C 0.4680(3) 0.8248(3) 0.7484(2) 0.0243(8) Uani 1 1 d . . .
H10A H 0.3985 0.8226 0.7321 0.036 Uiso 1 1 calc R . .
H10B H 0.4876 0.8862 0.7568 0.036 Uiso 1 1 calc R . .
H10C H 0.4758 0.7915 0.7958 0.036 Uiso 1 1 calc R . .
H103 H 0.368(3) 0.466(3) 0.5046(11) 0.042(14) Uiso 1 1 d D . .
H102 H 0.376(3) 0.5160(14) 0.4384(17) 0.010(9) Uiso 1 1 d D . .
H101 H 0.602(3) 0.4561(14) 0.5376(19) 0.015(10) Uiso 1 1 d D . .
H100 H 0.623(3) 0.521(2) 0.4830(11) 0.025(11) Uiso 1 1 d D . .
C11 C 0.6716(3) 0.8154(2) 0.8061(2) 0.0210(8) Uani 1 1 d . . .
H11A H 0.6651 0.8608 0.7666 0.032 Uiso 1 1 calc R . .
H11B H 0.7405 0.8132 0.8238 0.032 Uiso 1 1 calc R . .
H11C H 0.6279 0.8298 0.8489 0.032 Uiso 1 1 calc R . .
C12 C 0.7530(3) 0.6685(2) 0.5288(2) 0.0229(9) Uani 1 1 d . . .
H12A H 0.7938 0.6563 0.4839 0.034 Uiso 1 1 calc R . .
H12B H 0.7724 0.7253 0.5508 0.034 Uiso 1 1 calc R . .
H12C H 0.6829 0.6705 0.5141 0.034 Uiso 1 1 calc R . .
N13 N 0.6267(2) 0.51206(19) 0.53380(18) 0.0166(7) Uani 1 1 d D . .
C14 C 0.8799(3) 0.5924(3) 0.6064(2) 0.0247(9) Uani 1 1 d . . .
H14A H 0.9172 0.5772 0.5604 0.037 Uiso 1 1 calc R . .
H14B H 0.8921 0.5479 0.6458 0.037 Uiso 1 1 calc R . .
H14C H 0.9015 0.6503 0.6250 0.037 Uiso 1 1 calc R . .
C15 C 0.7923(3) 0.4595(3) 0.4977(2) 0.0238(9) Uani 1 1 d . . .
H15A H 0.7610 0.4037 0.4834 0.036 Uiso 1 1 calc R . .
H15B H 0.8596 0.4481 0.5164 0.036 Uiso 1 1 calc R . .
H15C H 0.7954 0.4984 0.4532 0.036 Uiso 1 1 calc R . .
C16 C 0.6531(3) 0.6561(2) 0.82763(19) 0.0211(8) Uani 1 1 d . . .
H16A H 0.6152 0.6058 0.8083 0.032 Uiso 1 1 calc R . .
H16B H 0.6274 0.6733 0.8776 0.032 Uiso 1 1 calc R . .
H16C H 0.7232 0.6396 0.8324 0.032 Uiso 1 1 calc R . .
C17 C 0.5064(3) 0.8124(2) 0.61166(19) 0.0244(9) Uani 1 1 d . . .
H17A H 0.5599 0.7939 0.5774 0.037 Uiso 1 1 calc R . .
H17B H 0.4989 0.8766 0.6092 0.037 Uiso 1 1 calc R . .
H17C H 0.4442 0.7842 0.5962 0.037 Uiso 1 1 calc R . .
C18 C 0.2619(3) 0.3249(2) 0.3574(2) 0.0154(7) Uani 1 1 d . . .
H18 H 0.2198 0.2936 0.3190 0.018 Uiso 1 1 calc R . .
C19 C 0.2406(3) 0.2877(2) 0.4384(2) 0.0197(8) Uani 1 1 d . . .
H19A H 0.1811 0.2495 0.4374 0.024 Uiso 1 1 calc R . .
H19B H 0.2977 0.2523 0.4564 0.024 Uiso 1 1 calc R . .
C20 C 0.2236(3) 0.3659(2) 0.4913(2) 0.0238(9) Uani 1 1 d . . .
H20A H 0.2655 0.3604 0.5373 0.029 Uiso 1 1 calc R . .
H20B H 0.1532 0.3683 0.5073 0.029 Uiso 1 1 calc R . .
C21 C 0.2512(3) 0.4491(2) 0.4469(2) 0.0194(8) Uani 1 1 d . . .
C22 C 0.2293(3) 0.4242(2) 0.3631(2) 0.0163(8) Uani 1 1 d . . .
C23 C 0.3938(3) 0.2547(2) 0.28556(19) 0.0151(7) Uani 1 1 d . . .
N24 N 0.3684(2) 0.30974(19) 0.34044(16) 0.0155(6) Uani 1 1 d . . .
N26 N 0.3378(2) 0.24024(19) 0.22099(17) 0.0184(7) Uani 1 1 d . . .
C27 C 0.2901(3) 0.3107(3) 0.1803(2) 0.0310(10) Uani 1 1 d . . .
H27A H 0.3107 0.3093 0.1268 0.047 Uiso 1 1 calc R . .
H27B H 0.3092 0.3673 0.2029 0.047 Uiso 1 1 calc R . .
H27C H 0.2179 0.3036 0.1835 0.047 Uiso 1 1 calc R . .
C28 C 0.3338(3) 0.1540(2) 0.1842(2) 0.0200(8) Uani 1 1 d . . .
H28A H 0.2644 0.1375 0.1756 0.030 Uiso 1 1 calc R . .
H28B H 0.3655 0.1100 0.2170 0.030 Uiso 1 1 calc R . .
H28C H 0.3687 0.1566 0.1353 0.030 Uiso 1 1 calc R . .
C29 C 0.1167(3) 0.4250(3) 0.3486(2) 0.0234(9) Uani 1 1 d . . .
H29A H 0.0921 0.4857 0.3510 0.035 Uiso 1 1 calc R . .
H29B H 0.0833 0.3894 0.3875 0.035 Uiso 1 1 calc R . .
H29C H 0.1029 0.4003 0.2982 0.035 Uiso 1 1 calc R . .
C30 C 0.2809(3) 0.4872(2) 0.3073(2) 0.0202(8) Uani 1 1 d . . .
H30A H 0.2525 0.4798 0.2564 0.030 Uiso 1 1 calc R . .
H30B H 0.3521 0.4740 0.3058 0.030 Uiso 1 1 calc R . .
H30C H 0.2712 0.5482 0.3243 0.030 Uiso 1 1 calc R . .
C31 C 0.1976(3) 0.5307(2) 0.4774(2) 0.0240(9) Uani 1 1 d . . .
H31A H 0.2125 0.5814 0.4448 0.036 Uiso 1 1 calc R . .
H31B H 0.2200 0.5429 0.5294 0.036 Uiso 1 1 calc R . .
H31C H 0.1258 0.5201 0.4776 0.036 Uiso 1 1 calc R . .
N32 N 0.3606(2) 0.4636(2) 0.45540(17) 0.0164(6) Uani 1 1 d D . .
N33 N 0.4780(2) 0.20675(19) 0.29060(16) 0.0179(7) Uani 1 1 d . . .
C34 C 0.5418(3) 0.1913(3) 0.22500(19) 0.0275(9) Uani 1 1 d . . .
H34A H 0.5134 0.2204 0.1802 0.041 Uiso 1 1 calc R . .
H34B H 0.5469 0.1279 0.2155 0.041 Uiso 1 1 calc R . .
H34C H 0.6079 0.2154 0.2351 0.041 Uiso 1 1 calc R . .
C45 C 0.5218(3) 0.1821(2) 0.3632(2) 0.0242(9) Uani 1 1 d . . .
H45A H 0.5531 0.1240 0.3586 0.036 Uiso 1 1 calc R . .
H45B H 0.4700 0.1798 0.4023 0.036 Uiso 1 1 calc R . .
H45C H 0.5720 0.2257 0.3777 0.036 Uiso 1 1 calc R . .
Cl46 Cl 0.50504(7) 0.30948(6) 0.52422(5) 0.01954(19) Uani 1 1 d . . .
C5 C 0.6950(3) 0.5145(2) 0.6958(2) 0.0178(8) Uani 1 1 d . . .
H5A H 0.7332 0.5054 0.7433 0.021 Uiso 1 1 calc R . .
H5B H 0.6238 0.5056 0.7070 0.021 Uiso 1 1 calc R . .

loop_
_atom_site_aniso_label
_atom_site_aniso_U_11
_atom_site_aniso_U_22
_atom_site_aniso_U_33
_atom_site_aniso_U_23
_atom_site_aniso_U_13
_atom_site_aniso_U_12
Zn1 0.0152(2) 0.01247(18) 0.01165(18) -0.00088(16) -0.00115(18) -0.00066(15)
C1 0.0189(19) 0.0149(16) 0.0155(18) -0.0033(14) -0.0020(16) 0.0010(14)
Zn2 0.0141(2) 0.01486(18) 0.01441(19) -0.00204(16) -0.00184(19) -0.00050(15)
C2 0.0153(17) 0.0174(16) 0.0134(16) -0.0029(16) 0.0004(16) -0.0024(13)
Cl3 0.0238(5) 0.0184(4) 0.0146(4) 0.0020(3) -0.0036(4) 0.0008(4)
C3 0.0154(19) 0.0161(17) 0.0131(17) -0.0027(14) -0.0044(15) 0.0000(14)
Cl4 0.0201(5) 0.0201(4) 0.0164(4) -0.0004(4) 0.0036(4) -0.0032(4)
C4 0.025(2) 0.0162(17) 0.0185(18) -0.0014(15) -0.0031(17) 0.0054(15)
Cl5 0.0205(5) 0.0236(4) 0.0223(5) 0.0006(4) 0.0038(4) -0.0038(4)
N6 0.0183(17) 0.0100(13) 0.0091(14) -0.0002(11) -0.0004(13) 0.0031(11)
N7 0.0224(18) 0.0163(14) 0.0133(14) 0.0002(12) -0.0027(15) 0.0053(13)
N8 0.0195(18) 0.0163(15) 0.0151(15) -0.0028(13) -0.0012(14) 0.0004(13)
C9 0.0171(19) 0.0139(17) 0.0124(16) -0.0002(14) -0.0022(15) -0.0052(14)
C10 0.017(2) 0.0280(19) 0.028(2) -0.0062(17) -0.0012(19) 0.0049(17)
C11 0.026(2) 0.0219(19) 0.0157(18) -0.0075(16) -0.0032(17) -0.0042(16)
C12 0.020(2) 0.024(2) 0.024(2) 0.0007(18) 0.0047(18) -0.0038(16)
N13 0.0175(17) 0.0167(15) 0.0155(16) -0.0040(13) -0.0014(14) -0.0052(12)
C14 0.015(2) 0.029(2) 0.030(2) -0.0078(17) -0.0003(17) 0.0016(16)
C15 0.027(2) 0.026(2) 0.0183(19) -0.0049(16) 0.0004(18) 0.0015(17)
C16 0.029(2) 0.0214(19) 0.0135(18) 0.0018(15) 0.0027(17) 0.0046(16)
C17 0.037(2) 0.0159(17) 0.0197(18) 0.0012(15) -0.0067(18) 0.0035(16)
C18 0.0157(19) 0.0152(17) 0.0152(17) -0.0034(15) -0.0010(16) -0.0035(14)
C19 0.016(2) 0.0199(18) 0.023(2) 0.0031(15) 0.0057(16) 0.0004(15)
C20 0.024(2) 0.028(2) 0.0189(19) 0.0017(17) -0.0015(18) -0.0047(17)
C21 0.016(2) 0.022(2) 0.0201(19) -0.0061(16) -0.0018(16) 0.0059(15)
C22 0.0141(19) 0.0184(17) 0.0166(18) -0.0020(15) -0.0035(16) 0.0012(14)
C23 0.016(2) 0.0154(17) 0.0140(17) 0.0001(14) 0.0014(15) -0.0014(14)
N24 0.0140(16) 0.0170(15) 0.0155(15) -0.0037(12) -0.0002(13) -0.0004(12)
N26 0.0220(18) 0.0155(15) 0.0178(16) -0.0054(13) -0.0037(14) -0.0003(13)
C27 0.044(3) 0.025(2) 0.024(2) -0.0011(18) -0.013(2) 0.012(2)
C28 0.022(2) 0.0185(18) 0.0191(19) -0.0080(16) 0.0009(17) -0.0075(15)
C29 0.018(2) 0.028(2) 0.025(2) -0.0048(18) -0.0053(18) 0.0061(16)
C30 0.026(2) 0.0149(17) 0.0193(19) -0.0011(15) -0.0038(18) 0.0016(15)
C31 0.020(2) 0.026(2) 0.025(2) -0.0133(18) -0.0029(18) 0.0073(16)
N32 0.0171(17) 0.0164(15) 0.0156(16) -0.0006(13) -0.0016(14) 0.0009(13)
N33 0.0219(18) 0.0192(15) 0.0127(14) -0.0005(12) 0.0014(14) 0.0059(13)
C34 0.028(2) 0.037(2) 0.0175(19) -0.0060(17) 0.0074(19) 0.002(2)
C45 0.030(2) 0.0220(18) 0.0204(18) 0.0000(16) -0.0025(19) 0.0113(17)
Cl46 0.0212(5) 0.0215(4) 0.0159(4) 0.0006(4) -0.0038(4) 0.0035(4)
C5 0.023(2) 0.0127(17) 0.0173(18) 0.0023(15) -0.0019(17) 0.0072(15)

loop_
_atom_type_symbol
_atom_type_description
_atom_type_scat_dispersion_real
_atom_type_scat_dispersion_imag
_atom_type_scat_source
C C 0.0033 0.0016 'International Tables Vol C Tables 4.2.6.8 and 6.1.1.4'
H H 0.0000 0.0000 'International Tables Vol C Tables 4.2.6.8 and 6.1.1.4'
N N 0.0061 0.0033 'International Tables Vol C Tables 4.2.6.8 and 6.1.1.4'
Cl Cl 0.1484 0.1585 'International Tables Vol C Tables 4.2.6.8 and 6.1.1.4'
Zn Zn 0.2839 1.4301 'International Tables Vol C Tables 4.2.6.8 and 6.1.1.4'

loop_
_geom_angle_atom_site_label_1
_geom_angle_atom_site_label_2
_geom_angle_atom_site_label_3
_geom_angle
_geom_angle_site_symmetry_1
_geom_angle_site_symmetry_3
N6 Zn1 N13 99.22(12) . .
N6 Zn1 Cl4 111.82(9) . .
N13 Zn1 Cl4 110.78(9) . .
N6 Zn1 Cl3 125.01(8) . .
N13 Zn1 Cl3 98.99(9) . .
Cl4 Zn1 Cl3 109.06(4) . .
N13 C1 C15 108.7(3) . .
N13 C1 C4 106.9(3) . .
C15 C1 C4 112.9(3) . .
N13 C1 C2 108.9(3) . .
C15 C1 C2 116.4(3) . .
C4 C1 C2 102.5(3) . .
N24 Zn2 N32 99.77(12) . .
N24 Zn2 Cl5 109.89(9) . .
N32 Zn2 Cl5 112.86(10) . .
N24 Zn2 Cl46 120.87(9) . .
N32 Zn2 Cl46 97.89(9) . .
Cl5 Zn2 Cl46 113.86(4) . .
C12 C2 C14 107.3(3) . .
C12 C2 C1 113.1(3) . .
C14 C2 C1 110.6(3) . .
C12 C2 C3 115.0(3) . .
C14 C2 C3 106.9(3) . .
C1 C2 C3 103.7(3) . .
N6 C3 C5 111.9(3) . .
N6 C3 C2 113.3(3) . .
C5 C3 C2 104.4(3) . .
N6 C3 H3 109.0 . .
C5 C3 H3 109.0 . .
C2 C3 H3 109.0 . .
C5 C4 C1 105.1(3) . .
C5 C4 H4A 110.7 . .
C1 C4 H4A 110.7 . .
C5 C4 H4B 110.7 . .
C1 C4 H4B 110.7 . .
H4A C4 H4B 108.8 . .
C9 N6 C3 118.5(3) . .
C9 N6 Zn1 128.9(3) . .
C3 N6 Zn1 111.2(2) . .
C9 N7 C10 122.0(3) . .
C9 N7 C17 122.4(3) . .
C10 N7 C17 115.2(3) . .
C9 N8 C11 122.0(3) . .
C9 N8 C16 122.4(3) . .
C11 N8 C16 114.9(3) . .
N6 C9 N7 121.2(3) . .
N6 C9 N8 124.0(3) . .
N7 C9 N8 114.8(3) . .
N7 C10 H10A 109.5 . .
N7 C10 H10B 109.5 . .
H10A C10 H10B 109.5 . .
N7 C10 H10C 109.5 . .
H10A C10 H10C 109.5 . .
H10B C10 H10C 109.5 . .
N8 C11 H11A 109.5 . .
N8 C11 H11B 109.5 . .
H11A C11 H11B 109.5 . .
N8 C11 H11C 109.5 . .
H11A C11 H11C 109.5 . .
H11B C11 H11C 109.5 . .
C2 C12 H12A 109.5 . .
C2 C12 H12B 109.5 . .
H12A C12 H12B 109.5 . .
C2 C12 H12C 109.5 . .
H12A C12 H12C 109.5 . .
H12B C12 H12C 109.5 . .
C1 N13 Zn1 122.5(2) . .
C1 N13 H101 104(2) . .
Zn1 N13 H101 109(2) . .
C1 N13 H100 112(3) . .
Zn1 N13 H100 106(3) . .
H101 N13 H100 101(3) . .
C2 C14 H14A 109.5 . .
C2 C14 H14B 109.5 . .
H14A C14 H14B 109.5 . .
C2 C14 H14C 109.5 . .
H14A C14 H14C 109.5 . .
H14B C14 H14C 109.5 . .
C1 C15 H15A 109.5 . .
C1 C15 H15B 109.5 . .
H15A C15 H15B 109.5 . .
C1 C15 H15C 109.5 . .
H15A C15 H15C 109.5 . .
H15B C15 H15C 109.5 . .
N8 C16 H16A 109.5 . .
N8 C16 H16B 109.5 . .
H16A C16 H16B 109.5 . .
N8 C16 H16C 109.5 . .
H16A C16 H16C 109.5 . .
H16B C16 H16C 109.5 . .
N7 C17 H17A 109.5 . .
N7 C17 H17B 109.5 . .
H17A C17 H17B 109.5 . .
N7 C17 H17C 109.5 . .
H17A C17 H17C 109.5 . .
H17B C17 H17C 109.5 . .
N24 C18 C19 107.8(3) . .
N24 C18 C22 115.5(3) . .
C19 C18 C22 103.7(3) . .
N24 C18 H18 109.9 . .
C19 C18 H18 109.9 . .
C22 C18 H18 109.9 . .
C20 C19 C18 107.7(3) . .
C20 C19 H19A 110.2 . .
C18 C19 H19A 110.2 . .
C20 C19 H19B 110.2 . .
C18 C19 H19B 110.2 . .
H19A C19 H19B 108.5 . .
C19 C20 C21 107.2(3) . .
C19 C20 H20A 110.3 . .
C21 C20 H20A 110.3 . .
C19 C20 H20B 110.3 . .
C21 C20 H20B 110.3 . .
H20A C20 H20B 108.5 . .
N32 C21 C20 108.0(3) . .
N32 C21 C31 108.2(3) . .
C20 C21 C31 112.0(3) . .
N32 C21 C22 108.5(3) . .
C20 C21 C22 103.6(3) . .
C31 C21 C22 116.2(3) . .
C30 C22 C29 109.6(3) . .
C30 C22 C21 111.6(3) . .
C29 C22 C21 110.1(3) . .
C30 C22 C18 115.4(3) . .
C29 C22 C18 105.8(3) . .
C21 C22 C18 104.0(3) . .
N24 C23 N33 120.7(3) . .
N24 C23 N26 123.9(3) . .
N33 C23 N26 115.3(3) . .
C23 N24 C18 119.7(3) . .
C23 N24 Zn2 127.4(3) . .
C18 N24 Zn2 112.8(2) . .
C23 N26 C27 122.3(3) . .
C23 N26 C28 121.8(3) . .
C27 N26 C28 115.4(3) . .
N26 C27 H27A 109.5 . .
N26 C27 H27B 109.5 . .
H27A C27 H27B 109.5 . .
N26 C27 H27C 109.5 . .
H27A C27 H27C 109.5 . .
H27B C27 H27C 109.5 . .
N26 C28 H28A 109.5 . .
N26 C28 H28B 109.5 . .
H28A C28 H28B 109.5 . .
N26 C28 H28C 109.5 . .
H28A C28 H28C 109.5 . .
H28B C28 H28C 109.5 . .
C22 C29 H29A 109.5 . .
C22 C29 H29B 109.5 . .
H29A C29 H29B 109.5 . .
C22 C29 H29C 109.5 . .
H29A C29 H29C 109.5 . .
H29B C29 H29C 109.5 . .
C22 C30 H30A 109.5 . .
C22 C30 H30B 109.5 . .
H30A C30 H30B 109.5 . .
C22 C30 H30C 109.5 . .
H30A C30 H30C 109.5 . .
H30B C30 H30C 109.5 . .
C21 C31 H31A 109.5 . .
C21 C31 H31B 109.5 . .
H31A C31 H31B 109.5 . .
C21 C31 H31C 109.5 . .
H31A C31 H31C 109.5 . .
H31B C31 H31C 109.5 . .
C21 N32 Zn2 119.6(2) . .
C21 N32 H103 103(3) . .
Zn2 N32 H103 109(3) . .
C21 N32 H102 110(2) . .
Zn2 N32 H102 109(2) . .
H103 N32 H102 105(4) . .
C23 N33 C45 122.5(3) . .
C23 N33 C34 122.0(3) . .
C45 N33 C34 114.4(3) . .
N33 C34 H34A 109.5 . .
N33 C34 H34B 109.5 . .
H34A C34 H34B 109.5 . .
N33 C34 H34C 109.5 . .
H34A C34 H34C 109.5 . .
H34B C34 H34C 109.5 . .
N33 C45 H45A 109.5 . .
N33 C45 H45B 109.5 . .
H45A C45 H45B 109.5 . .
N33 C45 H45C 109.5 . .
H45A C45 H45C 109.5 . .
H45B C45 H45C 109.5 . .
C4 C5 C3 107.8(3) . .
C4 C5 H5A 110.2 . .
C3 C5 H5A 110.1 . .
C4 C5 H5B 110.1 . .
C3 C5 H5B 110.1 . .
H5A C5 H5B 108.5 . .

loop_
_geom_bond_atom_site_label_1
_geom_bond_atom_site_label_2
_geom_bond_distance
_geom_bond_site_symmetry_2
Zn1 N6 2.001(3) .
Zn1 N13 2.077(3) .
Zn1 Cl4 2.2488(10) .
Zn1 Cl3 2.2709(9) .
C1 N13 1.492(5) .
C1 C15 1.528(5) .
C1 C4 1.545(5) .
C1 C2 1.556(5) .
Zn2 N24 1.986(3) .
Zn2 N32 2.053(3) .
Zn2 Cl5 2.2458(10) .
Zn2 Cl46 2.2843(9) .
C2 C12 1.533(5) .
C2 C14 1.538(5) .
C2 C3 1.561(5) .
C3 N6 1.487(4) .
C3 C5 1.559(5) .
C3 H3 1.0000 .
C4 C5 1.523(5) .
C4 H4A 0.9900 .
C4 H4B 0.9900 .
N6 C9 1.315(4) .
N7 C9 1.364(5) .
N7 C10 1.456(4) .
N7 C17 1.464(4) .
N8 C9 1.364(4) .
N8 C11 1.455(4) .
N8 C16 1.464(4) .
C10 H10A 0.9800 .
C10 H10B 0.9800 .
C10 H10C 0.9800 .
C11 H11A 0.9800 .
C11 H11B 0.9800 .
C11 H11C 0.9800 .
C12 H12A 0.9800 .
C12 H12B 0.9800 .
C12 H12C 0.9800 .
N13 H101 0.916(18) .
N13 H100 0.904(18) .
C14 H14A 0.9800 .
C14 H14B 0.9800 .
C14 H14C 0.9800 .
C15 H15A 0.9800 .
C15 H15B 0.9800 .
C15 H15C 0.9800 .
C16 H16A 0.9800 .
C16 H16B 0.9800 .
C16 H16C 0.9800 .
C17 H17A 0.9800 .
C17 H17B 0.9800 .
C17 H17C 0.9800 .
C18 N24 1.484(5) .
C18 C19 1.558(5) .
C18 C22 1.573(5) .
C18 H18 1.0000 .
C19 C20 1.524(5) .
C19 H19A 0.9900 .
C19 H19B 0.9900 .
C20 C21 1.530(5) .
C20 H20A 0.9900 .
C20 H20B 0.9900 .
C21 N32 1.499(5) .
C21 C31 1.530(5) .
C21 C22 1.549(5) .
C22 C30 1.536(5) .
C22 C29 1.539(5) .
C23 N24 1.321(4) .
C23 N33 1.350(5) .
C23 N26 1.380(4) .
N26 C27 1.438(5) .
N26 C28 1.460(4) .
C27 H27A 0.9800 .
C27 H27B 0.9800 .
C27 H27C 0.9800 .
C28 H28A 0.9800 .
C28 H28B 0.9800 .
C28 H28C 0.9800 .
C29 H29A 0.9800 .
C29 H29B 0.9800 .
C29 H29C 0.9800 .
C30 H30A 0.9800 .
C30 H30B 0.9800 .
C30 H30C 0.9800 .
C31 H31A 0.9800 .
C31 H31B 0.9800 .
C31 H31C 0.9800 .
N32 H103 0.872(18) .
N32 H102 0.876(18) .
N33 C45 1.455(4) .
N33 C34 1.457(4) .
C34 H34A 0.9800 .
C34 H34B 0.9800 .
C34 H34C 0.9800 .
C45 H45A 0.9800 .
C45 H45B 0.9800 .
C45 H45C 0.9800 .
C5 H5A 0.9900 .
C5 H5B 0.9900 .

loop_
_geom_torsion_atom_site_label_1
_geom_torsion_atom_site_label_2
_geom_torsion_atom_site_label_3
_geom_torsion_atom_site_label_4
_geom_torsion
_geom_torsion_site_symmetry_1
_geom_torsion_site_symmetry_2
_geom_torsion_site_symmetry_3
_geom_torsion_site_symmetry_4
N13 C1 C2 C12 -52.5(4) . . . .
C15 C1 C2 C12 70.7(4) . . . .
C4 C1 C2 C12 -165.6(3) . . . .
N13 C1 C2 C14 -173.0(3) . . . .
C15 C1 C2 C14 -49.7(4) . . . .
C4 C1 C2 C14 74.0(4) . . . .
N13 C1 C2 C3 72.7(3) . . . .
C15 C1 C2 C3 -164.0(3) . . . .
C4 C1 C2 C3 -40.3(3) . . . .
C12 C2 C3 N6 30.4(4) . . . .
C14 C2 C3 N6 149.4(3) . . . .
C1 C2 C3 N6 -93.6(3) . . . .
C12 C2 C3 C5 152.5(3) . . . .
C14 C2 C3 C5 -88.5(3) . . . .
C1 C2 C3 C5 28.5(3) . . . .
N13 C1 C4 C5 -77.7(3) . . . .
C15 C1 C4 C5 162.8(3) . . . .
C2 C1 C4 C5 36.8(4) . . . .
C5 C3 N6 C9 106.6(3) . . . .
C2 C3 N6 C9 -135.7(3) . . . .
C5 C3 N6 Zn1 -61.4(3) . . . .
C2 C3 N6 Zn1 56.4(3) . . . .
N13 Zn1 N6 C9 -179.2(3) . . . .
Cl4 Zn1 N6 C9 -62.3(3) . . . .
Cl3 Zn1 N6 C9 72.9(3) . . . .
N13 Zn1 N6 C3 -12.9(2) . . . .
Cl4 Zn1 N6 C3 104.0(2) . . . .
Cl3 Zn1 N6 C3 -120.8(2) . . . .
C3 N6 C9 N7 160.6(3) . . . .
Zn1 N6 C9 N7 -33.9(5) . . . .
C3 N6 C9 N8 -18.2(5) . . . .
Zn1 N6 C9 N8 147.2(3) . . . .
C10 N7 C9 N6 145.9(3) . . . .
C17 N7 C9 N6 -25.7(5) . . . .
C10 N7 C9 N8 -35.2(5) . . . .
C17 N7 C9 N8 153.3(3) . . . .
C11 N8 C9 N6 140.8(4) . . . .
C16 N8 C9 N6 -49.2(5) . . . .
C11 N8 C9 N7 -38.1(5) . . . .
C16 N8 C9 N7 131.8(4) . . . .
C15 C1 N13 Zn1 -160.3(2) . . . .
C4 C1 N13 Zn1 77.5(3) . . . .
C2 C1 N13 Zn1 -32.6(4) . . . .
N6 Zn1 N13 C1 3.1(3) . . . .
Cl4 Zn1 N13 C1 -114.5(3) . . . .
Cl3 Zn1 N13 C1 131.0(3) . . . .
N24 C18 C19 C20 109.0(3) . . . .
C22 C18 C19 C20 -13.9(4) . . . .
C18 C19 C20 C21 -9.3(4) . . . .
C19 C20 C21 N32 -85.9(4) . . . .
C19 C20 C21 C31 155.1(3) . . . .
C19 C20 C21 C22 29.1(4) . . . .
N32 C21 C22 C30 -48.0(4) . . . .
C20 C21 C22 C30 -162.6(3) . . . .
C31 C21 C22 C30 74.1(4) . . . .
N32 C21 C22 C29 -169.9(3) . . . .
C20 C21 C22 C29 75.4(4) . . . .
C31 C21 C22 C29 -47.9(4) . . . .
N32 C21 C22 C18 77.1(3) . . . .
C20 C21 C22 C18 -37.5(4) . . . .
C31 C21 C22 C18 -160.8(3) . . . .
N24 C18 C22 C30 36.6(4) . . . .
C19 C18 C22 C30 154.2(3) . . . .
N24 C18 C22 C29 158.0(3) . . . .
C19 C18 C22 C29 -84.4(3) . . . .
N24 C18 C22 C21 -86.1(4) . . . .
C19 C18 C22 C21 31.6(4) . . . .
N33 C23 N24 C18 -147.5(3) . . . .
N26 C23 N24 C18 31.2(5) . . . .
N33 C23 N24 Zn2 27.9(5) . . . .
N26 C23 N24 Zn2 -153.4(3) . . . .
C19 C18 N24 C23 113.9(3) . . . .
C22 C18 N24 C23 -130.8(3) . . . .
C19 C18 N24 Zn2 -62.2(3) . . . .
C22 C18 N24 Zn2 53.2(3) . . . .
N32 Zn2 N24 C23 166.1(3) . . . .
Cl5 Zn2 N24 C23 47.4(3) . . . .
Cl46 Zn2 N24 C23 -88.5(3) . . . .
N32 Zn2 N24 C18 -18.2(2) . . . .
Cl5 Zn2 N24 C18 -137.0(2) . . . .
Cl46 Zn2 N24 C18 87.2(2) . . . .
N24 C23 N26 C27 41.8(6) . . . .
N33 C23 N26 C27 -139.4(4) . . . .
N24 C23 N26 C28 -146.2(4) . . . .
N33 C23 N26 C28 32.6(5) . . . .
C20 C21 N32 Zn2 64.0(3) . . . .
C31 C21 N32 Zn2 -174.6(2) . . . .
C22 C21 N32 Zn2 -47.8(4) . . . .
N24 Zn2 N32 C21 17.9(3) . . . .
Cl5 Zn2 N32 C21 134.4(2) . . . .
Cl46 Zn2 N32 C21 -105.5(3) . . . .
N24 C23 N33 C45 27.0(5) . . . .
N26 C23 N33 C45 -151.8(3) . . . .
N24 C23 N33 C34 -140.4(4) . . . .
N26 C23 N33 C34 40.8(5) . . . .
C1 C4 C5 C3 -19.3(4) . . . .
N6 C3 C5 C4 117.1(3) . . . .
C2 C3 C5 C4 -5.8(4) . . . .
